data_7059782
loop_
_publ_author_name
'Paolino, Marco'
'Reale, Annalisa'
'Razzano, Vincenzo'
'Giorgi, Gianluca'
'Giuliani, Germano'
'Villafiorita-Monteleone, Francesca'
'Botta, Chiara'
'Coppola, Carmen'
'Sinicropi, Adalgisa'
'Cappelli, Andrea'

_publ_section_title
;
 Design, synthesis, structure, and photophysical features of highly
 emissive cinnamic derivatives
;
_journal_issue 32
_journal_name_full 'New Journal of Chemistry'
_journal_page_first 13644
_journal_page_last 13653
_journal_paper_doi 10.1039/D0NJ02429E
_journal_volume 44
_journal_year 2020
_chemical_formula_moiety 'C29 H25 N O2'
_chemical_formula_sum 'C29 H25 N O2'
_chemical_formula_weight 419.50
_chemical_name_systematic
;
Ethyl (E)-3-[4'-(diphenylamino)-[1,1'-biphenyl]-4-yl]acrylate
;
_space_group_crystal_system triclinic
_space_group_IT_number 1
_space_group_name_Hall 'P 1'
_space_group_name_H-M_alt 'P 1'
_atom_sites_solution_hydrogens geom
_audit_creation_method SHELXL-2018/1
_audit_update_record
;
2020-06-19 deposited with the CCDC.	2020-07-13 downloaded from the CCDC.
;
_cell_angle_alpha 97.500(5)
_cell_angle_beta 91.855(5)
_cell_angle_gamma 90.003(5)
_cell_formula_units_Z 4
_cell_length_a 10.2256(6)
_cell_length_b 10.6901(7)
_cell_length_c 20.4388(14)
_cell_measurement_reflns_used 7491
_cell_measurement_temperature 100(2)
_cell_measurement_theta_max 29.8190
_cell_measurement_theta_min 1.9430
_cell_volume 2213.9(2)
_computing_cell_refinement 'CrysAlisPro 1.171.39.46b (Rigaku OD, 2018)'
_computing_data_collection 'CrysAlisPro 1.171.39.46b (Rigaku OD, 2018)'
_computing_data_reduction 'CrysAlisPro 1.171.39.46b (Rigaku OD, 2018)'
_computing_structure_refinement 'SHELXL-2018/1 (Sheldrick, 2018)'
_computing_structure_solution 'SHELXS-2013/1 (Sheldrick, 2008)'
_diffrn_ambient_temperature 100(2)
_diffrn_detector 'CCD plate'
_diffrn_measured_fraction_theta_full 0.999
_diffrn_measured_fraction_theta_max 0.832
_diffrn_measurement_device 'four-circle diffractometer'
_diffrn_measurement_device_type 'XtaLAB AFC12 (RCD3): Kappa single'
_diffrn_measurement_method '\w scans'
_diffrn_radiation_monochromator mirror
_diffrn_radiation_probe x-ray
_diffrn_radiation_type 'Mo K\a'
_diffrn_radiation_wavelength 0.71073
_diffrn_reflns_av_unetI/netI 0.0863
_diffrn_reflns_Laue_measured_fraction_full 0.999
_diffrn_reflns_Laue_measured_fraction_max 0.832
_diffrn_reflns_limit_h_max 14
_diffrn_reflns_limit_h_min -14
_diffrn_reflns_limit_k_max 14
_diffrn_reflns_limit_k_min -14
_diffrn_reflns_limit_l_max 29
_diffrn_reflns_limit_l_min -29
_diffrn_reflns_number 27719
_diffrn_reflns_point_group_measured_fraction_full 0.866
_diffrn_reflns_point_group_measured_fraction_max 0.683
_diffrn_reflns_theta_full 25.242
_diffrn_reflns_theta_max 31.228
_diffrn_reflns_theta_min 1.921
_diffrn_source 'Rotating-anode X-ray tube'
_diffrn_source_type 'Rigaku (Mo) X-ray Source'
_exptl_absorpt_coefficient_mu 0.078
_exptl_absorpt_correction_T_max 1.00000
_exptl_absorpt_correction_T_min 0.40855
_exptl_absorpt_correction_type multi-scan
_exptl_absorpt_process_details
;
CrysAlisPro 1.171.39.46b (Rigaku Oxford Diffraction, 2018)
Empirical absorption correction using spherical harmonics,
 implemented in SCALE3 ABSPACK scaling algorithm.
;
_exptl_crystal_colour 'pale yellow'
_exptl_crystal_density_diffrn 1.259
_exptl_crystal_description prism
_exptl_crystal_F_000 888
_exptl_crystal_size_max 0.120
_exptl_crystal_size_mid 0.090
_exptl_crystal_size_min 0.040
_refine_diff_density_max 0.614
_refine_diff_density_min -0.353
_refine_diff_density_rms 0.081
_refine_ls_extinction_method none
_refine_ls_goodness_of_fit_ref 1.025
_refine_ls_hydrogen_treatment constr
_refine_ls_matrix_type full
_refine_ls_number_parameters 1158
_refine_ls_number_reflns 27719
_refine_ls_number_restraints 3
_refine_ls_restrained_S_all 1.025
_refine_ls_R_factor_all 0.0895
_refine_ls_R_factor_gt 0.0771
_refine_ls_shift/su_max 0.000
_refine_ls_shift/su_mean 0.000
_refine_ls_structure_factor_coef Fsqd
_refine_ls_weighting_details 'w=1/[\s^2^(Fo^2^)+(0.1259P)^2^+0.5981P] where P=(Fo^2^+2Fc^2^)/3'
_refine_ls_weighting_scheme calc
_refine_ls_wR_factor_gt 0.1961
_refine_ls_wR_factor_ref 0.2050
_reflns_Friedel_coverage 0.643
_reflns_Friedel_fraction_full 0.733
_reflns_Friedel_fraction_max 0.535
_reflns_number_gt 22952
_reflns_number_total 27719
_reflns_threshold_expression 'I > 2\s(I)'
_cod_data_source_file d0nj02429e2.cif
_cod_data_source_block VC1780
_cod_depositor_comments
;Adding full bibliography for 7059782--7059783.cif.

 Adding full bibliography for 7059782--7059783.cif.
;
_cod_database_code 7059782
_shelx_shelxl_version_number 2018/1
_shelx_space_group_comment
;
The symmetry employed for this shelxl refinement is uniquely defined
by the following loop, which should always be used as a source of
symmetry information in preference to the above space-group names.
They are only intended as comments.
;
_oxdiff_exptl_absorpt_empirical_full_min 0.509
_oxdiff_exptl_absorpt_empirical_full_max 2.351
_oxdiff_exptl_absorpt_empirical_details
;
Empirical correction (ABSPACK) includes:
- Absorption correction using spherical harmonics
- Frame scaling
;

loop_
_space_group_symop_operation_xyz
'x, y, z'

loop_
_atom_site_label
_atom_site_type_symbol
_atom_site_fract_x
_atom_site_fract_y
_atom_site_fract_z
_atom_site_U_iso_or_equiv
_atom_site_adp_type
_atom_site_occupancy
_atom_site_site_symmetry_order
_atom_site_calc_flag
_atom_site_refinement_flags_posn
_atom_site_refinement_flags_adp
_atom_site_refinement_flags_occupancy
_atom_site_disorder_assembly
_atom_site_disorder_group
C1A C -0.0409(5) 0.1063(5) 0.4584(3) 0.0246(12) Uani 1 1 d . . . . .
C2A C -0.0007(5) 0.0026(5) 0.4171(3) 0.0253(12) Uani 1 1 d . . . . .
H2A H -0.038426 -0.077407 0.420555 0.030 Uiso 1 1 calc R U . . .
C3A C 0.0928(5) 0.0111(5) 0.3708(3) 0.0253(12) Uani 1 1 d . . . . .
H3A H 0.117479 -0.062406 0.342728 0.030 Uiso 1 1 calc R U . . .
C4A C 0.1519(5) 0.1272(5) 0.3647(3) 0.0224(11) Uani 1 1 d . . . . .
C5A C 0.1138(5) 0.2313(5) 0.4069(3) 0.0234(11) Uani 1 1 d . . . . .
H5A H 0.153869 0.310640 0.404535 0.028 Uiso 1 1 calc R U . . .
C6A C 0.0183(5) 0.2225(5) 0.4527(3) 0.0258(12) Uani 1 1 d . . . . .
H6A H -0.007203 0.296004 0.480590 0.031 Uiso 1 1 calc R U . . .
C7A C -0.1411(5) 0.0917(6) 0.5063(3) 0.0272(12) Uani 1 1 d . . . . .
H7A H -0.171198 0.007952 0.507468 0.033 Uiso 1 1 calc R U . . .
C8A C -0.1955(5) 0.1806(6) 0.5484(3) 0.0292(13) Uani 1 1 d . . . . .
H8A H -0.172217 0.266726 0.548646 0.035 Uiso 1 1 calc R U . . .
C9A C -0.2919(6) 0.1446(6) 0.5947(3) 0.0320(13) Uani 1 1 d . . . . .
C10A C -0.4253(6) 0.2170(6) 0.6836(3) 0.0357(15) Uani 1 1 d . . . . .
H10A H -0.387003 0.155070 0.710702 0.043 Uiso 1 1 calc R U . . .
H10B H -0.507694 0.181539 0.662067 0.043 Uiso 1 1 calc R U . . .
C11A C -0.4508(6) 0.3372(6) 0.7253(3) 0.0394(16) Uani 1 1 d . . . . .
H11A H -0.368172 0.372337 0.745367 0.059 Uiso 1 1 calc R U . . .
H11B H -0.510422 0.322404 0.760065 0.059 Uiso 1 1 calc R U . . .
H11C H -0.490678 0.396889 0.698055 0.059 Uiso 1 1 calc R U . . .
C12A C 0.2485(5) 0.1376(5) 0.3134(3) 0.0232(12) Uani 1 1 d . . . . .
C13A C 0.3326(5) 0.0386(5) 0.2939(3) 0.0253(12) Uani 1 1 d . . . . .
H13A H 0.327875 -0.036030 0.314349 0.030 Uiso 1 1 calc R U . . .
C14A C 0.4231(5) 0.0454(5) 0.2455(3) 0.0259(12) Uani 1 1 d . . . . .
H14A H 0.480200 -0.023416 0.233761 0.031 Uiso 1 1 calc R U . . .
C15A C 0.4303(5) 0.1532(5) 0.2141(3) 0.0234(12) Uani 1 1 d . . . . .
C16A C 0.3476(5) 0.2533(5) 0.2328(3) 0.0240(12) Uani 1 1 d . . . . .
H16A H 0.351420 0.327284 0.211690 0.029 Uiso 1 1 calc R U . . .
C17A C 0.2589(5) 0.2458(5) 0.2824(3) 0.0248(12) Uani 1 1 d . . . . .
H17A H 0.204297 0.315895 0.295490 0.030 Uiso 1 1 calc R U . . .
N1A N 0.5196(4) 0.1553(4) 0.1621(3) 0.0269(11) Uani 1 1 d . . . . .
C19A C 0.5567(5) 0.0412(5) 0.1253(3) 0.0244(12) Uani 1 1 d . . . . .
C20A C 0.4616(5) -0.0446(5) 0.0981(3) 0.0266(12) Uani 1 1 d . . . . .
H20A H 0.371831 -0.025271 0.104261 0.032 Uiso 1 1 calc R U . . .
C21A C 0.4957(6) -0.1573(6) 0.0625(3) 0.0327(14) Uani 1 1 d . . . . .
H21A H 0.429243 -0.214831 0.044260 0.039 Uiso 1 1 calc R U . . .
C22A C 0.6262(6) -0.1878(6) 0.0528(3) 0.0323(14) Uani 1 1 d . . . . .
H22A H 0.649760 -0.265865 0.028380 0.039 Uiso 1 1 calc R U . . .
C23A C 0.7223(5) -0.1011(6) 0.0797(3) 0.0298(13) Uani 1 1 d . . . . .
H23A H 0.812097 -0.120220 0.073462 0.036 Uiso 1 1 calc R U . . .
C24A C 0.6872(5) 0.0116(6) 0.1150(3) 0.0279(12) Uani 1 1 d . . . . .
H24A H 0.753341 0.069945 0.132737 0.033 Uiso 1 1 calc R U . . .
C25A C 0.5793(5) 0.2708(5) 0.1493(3) 0.0259(12) Uani 1 1 d . . . . .
C26A C 0.6113(5) 0.2820(5) 0.0844(3) 0.0310(14) Uani 1 1 d . . . . .
H26A H 0.593324 0.214538 0.050200 0.037 Uiso 1 1 calc R U . . .
C27A C 0.6701(6) 0.3929(6) 0.0700(4) 0.0355(15) Uani 1 1 d . . . . .
H27A H 0.692708 0.400737 0.026024 0.043 Uiso 1 1 calc R U . . .
C28A C 0.6951(5) 0.4908(6) 0.1198(4) 0.0353(15) Uani 1 1 d . . . . .
H28A H 0.734244 0.566400 0.109893 0.042 Uiso 1 1 calc R U . . .
C29A C 0.6637(6) 0.4798(6) 0.1837(4) 0.0352(14) Uani 1 1 d . . . . .
H29A H 0.681783 0.547608 0.217703 0.042 Uiso 1 1 calc R U . . .
C30A C 0.6053(5) 0.3696(5) 0.1988(3) 0.0278(12) Uani 1 1 d . . . . .
H30A H 0.583424 0.362334 0.243015 0.033 Uiso 1 1 calc R U . . .
O1A O -0.3308(5) 0.0386(4) 0.5977(3) 0.0448(13) Uani 1 1 d . . . . .
O2A O -0.3342(4) 0.2448(4) 0.6344(2) 0.0342(10) Uani 1 1 d . . . . .
C1B C 0.3951(5) 0.1634(5) 0.4973(3) 0.0243(12) Uani 1 1 d . . . . .
C2B C 0.3272(6) 0.0688(5) 0.5238(3) 0.0286(13) Uani 1 1 d . . . . .
H2B H 0.337512 -0.016953 0.505700 0.034 Uiso 1 1 calc R U . . .
C3B C 0.2452(5) 0.0991(5) 0.5763(3) 0.0289(13) Uani 1 1 d . . . . .
H3B H 0.199071 0.033833 0.593178 0.035 Uiso 1 1 calc R U . . .
C4B C 0.2295(5) 0.2233(5) 0.6045(3) 0.0228(11) Uani 1 1 d . . . . .
C5B C 0.2960(5) 0.3182(5) 0.5774(3) 0.0284(13) Uani 1 1 d . . . . .
H5B H 0.284660 0.404029 0.595154 0.034 Uiso 1 1 calc R U . . .
C6B C 0.3778(5) 0.2879(5) 0.5253(3) 0.0246(12) Uani 1 1 d . . . . .
H6B H 0.423247 0.353383 0.508160 0.030 Uiso 1 1 calc R U . . .
C7B C 0.4858(5) 0.1280(5) 0.4443(3) 0.0251(12) Uani 1 1 d . . . . .
H7B H 0.493509 0.040193 0.430008 0.030 Uiso 1 1 calc R U . . .
C8B C 0.5592(5) 0.2038(5) 0.4137(3) 0.0278(13) Uani 1 1 d . . . . .
H8B H 0.552608 0.292730 0.424588 0.033 Uiso 1 1 calc R U . . .
C9B C 0.6490(5) 0.1516(6) 0.3638(3) 0.0260(12) Uani 1 1 d . . . . .
C10B C 0.8171(6) 0.1961(6) 0.2925(3) 0.0316(13) Uani 1 1 d . . . . .
H10C H 0.771444 0.158474 0.251140 0.038 Uiso 1 1 calc R U . . .
H10D H 0.872635 0.130430 0.309092 0.038 Uiso 1 1 calc R U . . .
C11B C 0.8998(6) 0.3047(6) 0.2796(3) 0.0370(15) Uani 1 1 d . . . . .
H11D H 0.844607 0.367824 0.261531 0.056 Uiso 1 1 calc R U . . .
H11E H 0.966194 0.274940 0.247723 0.056 Uiso 1 1 calc R U . . .
H11F H 0.942889 0.342790 0.320923 0.056 Uiso 1 1 calc R U . . .
C12B C 0.1462(5) 0.2579(5) 0.6622(3) 0.0235(12) Uani 1 1 d . . . . .
C13B C 0.0392(5) 0.1839(5) 0.6747(3) 0.0278(12) Uani 1 1 d . . . . .
H13B H 0.017593 0.110922 0.644582 0.033 Uiso 1 1 calc R U . . .
C14B C -0.0357(5) 0.2132(5) 0.7291(3) 0.0283(13) Uani 1 1 d . . . . .
H14B H -0.109070 0.161998 0.735209 0.034 Uiso 1 1 calc R U . . .
C15B C -0.0049(5) 0.3178(5) 0.7757(3) 0.0257(12) Uani 1 1 d . . . . .
C16B C 0.1024(5) 0.3925(5) 0.7639(3) 0.0244(12) Uani 1 1 d . . . . .
H16B H 0.126088 0.463860 0.794717 0.029 Uiso 1 1 calc R U . . .
C17B C 0.1734(5) 0.3636(5) 0.7081(3) 0.0242(12) Uani 1 1 d . . . . .
H17B H 0.243574 0.417615 0.700547 0.029 Uiso 1 1 calc R U . . .
N1B N -0.0773(5) 0.3441(4) 0.8331(3) 0.0288(11) Uani 1 1 d . . . . .
C19B C -0.1361(5) 0.2438(5) 0.8618(3) 0.0275(13) Uani 1 1 d . . . . .
C20B C -0.0631(6) 0.1410(6) 0.8747(3) 0.0347(14) Uani 1 1 d . . . . .
H20B H 0.025728 0.133680 0.862504 0.042 Uiso 1 1 calc R U . . .
C21B C -0.1218(6) 0.0476(6) 0.9061(4) 0.0400(16) Uani 1 1 d . . . . .
H21B H -0.072775 -0.024237 0.914841 0.048 Uiso 1 1 calc R U . . .
C22B C -0.2497(6) 0.0592(6) 0.9242(3) 0.0376(15) Uani 1 1 d . . . . .
H22B H -0.287638 -0.003338 0.946708 0.045 Uiso 1 1 calc R U . . .
C23B C -0.3235(6) 0.1604(6) 0.9101(3) 0.0339(14) Uani 1 1 d . . . . .
H23B H -0.412686 0.166687 0.921751 0.041 Uiso 1 1 calc R U . . .
C24B C -0.2669(6) 0.2529(5) 0.8787(3) 0.0306(13) Uani 1 1 d . . . . .
H24B H -0.317384 0.322889 0.868652 0.037 Uiso 1 1 calc R U . . .
C25B C -0.0929(5) 0.4678(5) 0.8662(3) 0.0263(12) Uani 1 1 d . . . . .
C26B C -0.0912(5) 0.4883(5) 0.9339(3) 0.0259(12) Uani 1 1 d . . . . .
H26B H -0.076344 0.419411 0.958215 0.031 Uiso 1 1 calc R U . . .
C27B C -0.1107(5) 0.6071(5) 0.9672(3) 0.0274(12) Uani 1 1 d . . . . .
H27B H -0.112645 0.619750 1.014081 0.033 Uiso 1 1 calc R U . . .
C28B C -0.1276(5) 0.7091(5) 0.9310(3) 0.0282(13) Uani 1 1 d . . . . .
H28B H -0.139782 0.791797 0.953259 0.034 Uiso 1 1 calc R U . . .
C29B C -0.1266(5) 0.6894(5) 0.8643(3) 0.0271(13) Uani 1 1 d . . . . .
H29B H -0.137752 0.759180 0.840216 0.033 Uiso 1 1 calc R U . . .
C30B C -0.1096(5) 0.5686(5) 0.8298(3) 0.0262(12) Uani 1 1 d . . . . .
H30B H -0.109351 0.555807 0.782896 0.031 Uiso 1 1 calc R U . . .
O1B O 0.6623(4) 0.0410(4) 0.3441(2) 0.0327(10) Uani 1 1 d . . . . .
O2B O 0.7225(4) 0.2411(4) 0.3411(2) 0.0304(9) Uani 1 1 d . . . . .
C1C C 0.6040(5) 0.6719(5) 0.5008(3) 0.0220(11) Uani 1 1 d . . . . .
C2C C 0.6765(5) 0.5689(5) 0.4732(3) 0.0253(12) Uani 1 1 d . . . . .
H2C H 0.669412 0.490847 0.490367 0.030 Uiso 1 1 calc R U . . .
C3C C 0.7585(5) 0.5776(5) 0.4215(3) 0.0279(13) Uani 1 1 d . . . . .
H3C H 0.808290 0.506488 0.404403 0.033 Uiso 1 1 calc R U . . .
C4C C 0.7686(5) 0.6920(5) 0.3939(3) 0.0236(11) Uani 1 1 d . . . . .
C5C C 0.6976(5) 0.7936(5) 0.4224(3) 0.0237(11) Uani 1 1 d . . . . .
H5C H 0.703947 0.871843 0.405379 0.028 Uiso 1 1 calc R U . . .
C6C C 0.6178(5) 0.7850(5) 0.4747(3) 0.0264(12) Uani 1 1 d . . . . .
H6C H 0.571414 0.857364 0.493297 0.032 Uiso 1 1 calc R U . . .
C7C C 0.5139(5) 0.6569(5) 0.5537(3) 0.0252(12) Uani 1 1 d . . . . .
H7C H 0.507806 0.574385 0.565941 0.030 Uiso 1 1 calc R U . . .
C8C C 0.4406(5) 0.7432(5) 0.5862(3) 0.0272(12) Uani 1 1 d . . . . .
H8C H 0.445149 0.828691 0.578357 0.033 Uiso 1 1 calc R U . . .
C9C C 0.3510(5) 0.7046(6) 0.6353(3) 0.0265(12) Uani 1 1 d . . . . .
C10C C 0.1845(5) 0.7646(6) 0.7095(3) 0.0311(13) Uani 1 1 d . . . . .
H10E H 0.232566 0.736207 0.747702 0.037 Uiso 1 1 calc R U . . .
H10F H 0.128258 0.694227 0.688502 0.037 Uiso 1 1 calc R U . . .
C11C C 0.1022(6) 0.8769(6) 0.7321(4) 0.0394(16) Uani 1 1 d . . . . .
H11G H 0.158900 0.947184 0.751078 0.059 Uiso 1 1 calc R U . . .
H11H H 0.042542 0.855549 0.765549 0.059 Uiso 1 1 calc R U . . .
H11I H 0.051356 0.901495 0.694366 0.059 Uiso 1 1 calc R U . . .
C12C C 0.8523(5) 0.7003(5) 0.3371(3) 0.0238(11) Uani 1 1 d . . . . .
C13C C 0.9681(5) 0.6327(5) 0.3280(3) 0.0259(12) Uani 1 1 d . . . . .
H13C H 0.994979 0.579413 0.359661 0.031 Uiso 1 1 calc R U . . .
C14C C 1.0453(5) 0.6409(5) 0.2744(3) 0.0282(13) Uani 1 1 d . . . . .
H14C H 1.124420 0.594529 0.269816 0.034 Uiso 1 1 calc R U . . .
C15C C 1.0066(5) 0.7176(5) 0.2269(3) 0.0231(11) Uani 1 1 d . . . . .
C16C C 0.8917(5) 0.7860(5) 0.2347(3) 0.0225(11) Uani 1 1 d . . . . .
H16C H 0.864460 0.837966 0.202526 0.027 Uiso 1 1 calc R U . . .
C17C C 0.8160(5) 0.7789(5) 0.2896(3) 0.0241(11) Uani 1 1 d . . . . .
H17C H 0.738727 0.827914 0.294959 0.029 Uiso 1 1 calc R U . . .
N1C N 1.0857(4) 0.7194(4) 0.1706(2) 0.0271(10) Uani 1 1 d . . . . .
C19C C 1.1405(5) 0.6038(5) 0.1423(3) 0.0237(11) Uani 1 1 d . . . . .
C20C C 1.0611(5) 0.4984(5) 0.1275(3) 0.0300(13) Uani 1 1 d . . . . .
H20C H 0.970414 0.504078 0.136141 0.036 Uiso 1 1 calc R U . . .
C21C C 1.1134(6) 0.3851(6) 0.1004(3) 0.0373(15) Uani 1 1 d . . . . .
H21C H 1.058621 0.312869 0.090396 0.045 Uiso 1 1 calc R U . . .
C22C C 1.2455(6) 0.3765(6) 0.0876(3) 0.0362(15) Uani 1 1 d . . . . .
H22C H 1.281640 0.298484 0.068983 0.043 Uiso 1 1 calc R U . . .
C23C C 1.3251(6) 0.4827(6) 0.1022(3) 0.0322(14) Uani 1 1 d . . . . .
H23C H 1.415737 0.477333 0.093399 0.039 Uiso 1 1 calc R U . . .
C24C C 1.2729(5) 0.5955(5) 0.1293(3) 0.0275(12) Uani 1 1 d . . . . .
H24C H 1.327427 0.667891 0.139066 0.033 Uiso 1 1 calc R U . . .
C25C C 1.0924(5) 0.8263(5) 0.1359(3) 0.0242(11) Uani 1 1 d . . . . .
C26C C 1.1094(5) 0.8092(5) 0.0688(3) 0.0237(12) Uani 1 1 d . . . . .
H26C H 1.117516 0.726343 0.046098 0.028 Uiso 1 1 calc R U . . .
C27C C 1.1148(5) 0.9125(5) 0.0339(3) 0.0256(12) Uani 1 1 d . . . . .
H27C H 1.127470 0.900265 -0.012307 0.031 Uiso 1 1 calc R U . . .
C28C C 1.1018(5) 1.0325(5) 0.0669(3) 0.0301(13) Uani 1 1 d . . . . .
H28C H 1.102375 1.103116 0.043148 0.036 Uiso 1 1 calc R U . . .
C29C C 1.0880(6) 1.0500(5) 0.1333(3) 0.0298(13) Uani 1 1 d . . . . .
H29C H 1.080812 1.133276 0.155677 0.036 Uiso 1 1 calc R U . . .
C30C C 1.0842(6) 0.9482(5) 0.1690(3) 0.0291(13) Uani 1 1 d . . . . .
H30C H 1.076111 0.961647 0.215578 0.035 Uiso 1 1 calc R U . . .
O1C O 0.3409(4) 0.5985(4) 0.6494(2) 0.0310(10) Uani 1 1 d . . . . .
O2C O 0.2767(3) 0.8003(4) 0.6622(2) 0.0288(9) Uani 1 1 d . . . . .
C1D C 1.0355(5) 0.6259(5) 0.5449(3) 0.0249(12) Uani 1 1 d . . . . .
C2D C 0.9901(5) 0.5408(5) 0.5861(3) 0.0236(11) Uani 1 1 d . . . . .
H2D H 1.026208 0.458478 0.582961 0.028 Uiso 1 1 calc R U . . .
C3D C 0.8948(5) 0.5740(5) 0.6309(3) 0.0239(11) Uani 1 1 d . . . . .
H3D H 0.864750 0.513457 0.657098 0.029 Uiso 1 1 calc R U . . .
C4D C 0.8419(5) 0.6936(5) 0.6385(3) 0.0232(11) Uani 1 1 d . . . . .
C5D C 0.8833(5) 0.7789(5) 0.5962(3) 0.0261(12) Uani 1 1 d . . . . .
H5D H 0.845143 0.860340 0.598915 0.031 Uiso 1 1 calc R U . . .
C6D C 0.9778(5) 0.7460(5) 0.5511(3) 0.0261(12) Uani 1 1 d . . . . .
H6D H 1.004743 0.805537 0.523510 0.031 Uiso 1 1 calc R U . . .
C7D C 1.1390(5) 0.5865(5) 0.4994(3) 0.0263(12) Uani 1 1 d . . . . .
H7D H 1.169343 0.502468 0.499172 0.032 Uiso 1 1 calc R U . . .
C8D C 1.1958(5) 0.6545(5) 0.4583(3) 0.0261(12) Uani 1 1 d . . . . .
H8D H 1.173374 0.740695 0.458224 0.031 Uiso 1 1 calc R U . . .
C9D C 1.2933(5) 0.5960(5) 0.4128(3) 0.0265(12) Uani 1 1 d . . . . .
C10D C 1.4265(5) 0.6256(5) 0.3242(3) 0.0266(12) Uani 1 1 d . . . . .
H10G H 1.388981 0.550001 0.296935 0.032 Uiso 1 1 calc R U . . .
H10H H 1.508763 0.601273 0.346101 0.032 Uiso 1 1 calc R U . . .
C11D C 1.4524(5) 0.7281(5) 0.2820(3) 0.0300(13) Uani 1 1 d . . . . .
H11J H 1.369947 0.752104 0.261319 0.045 Uiso 1 1 calc R U . . .
H11K H 1.513384 0.696933 0.247623 0.045 Uiso 1 1 calc R U . . .
H11L H 1.490611 0.801711 0.309576 0.045 Uiso 1 1 calc R U . . .
C12D C 0.7439(5) 0.7320(5) 0.6891(3) 0.0224(11) Uani 1 1 d . . . . .
C13D C 0.6543(5) 0.6439(5) 0.7069(3) 0.0229(11) Uani 1 1 d . . . . .
H13D H 0.655595 0.559735 0.685233 0.027 Uiso 1 1 calc R U . . .
C14D C 0.5645(5) 0.6763(5) 0.7550(3) 0.0266(12) Uani 1 1 d . . . . .
H14D H 0.504458 0.614567 0.765372 0.032 Uiso 1 1 calc R U . . .
C15D C 0.5605(5) 0.7978(5) 0.7885(3) 0.0236(11) Uani 1 1 d . . . . .
C16D C 0.6496(5) 0.8874(5) 0.7703(3) 0.0241(11) Uani 1 1 d . . . . .
H16D H 0.648489 0.971546 0.791993 0.029 Uiso 1 1 calc R U . . .
C17D C 0.7376(5) 0.8546(5) 0.7217(3) 0.0243(11) Uani 1 1 d . . . . .
H17D H 0.795548 0.917013 0.710059 0.029 Uiso 1 1 calc R U . . .
N1D N 0.4713(4) 0.8293(4) 0.8387(2) 0.0248(10) Uani 1 1 d . . . . .
C19D C 0.4215(5) 0.7320(5) 0.8728(3) 0.0257(12) Uani 1 1 d . . . . .
C20D C 0.5046(6) 0.6461(5) 0.8975(3) 0.0297(13) Uani 1 1 d . . . . .
H20D H 0.596343 0.652266 0.892538 0.036 Uiso 1 1 calc R U . . .
C21D C 0.4537(6) 0.5508(6) 0.9294(3) 0.0340(14) Uani 1 1 d . . . . .
H21D H 0.510632 0.490190 0.945074 0.041 Uiso 1 1 calc R U . . .
C22D C 0.3217(7) 0.5438(6) 0.9386(3) 0.0376(15) Uani 1 1 d . . . . .
H22D H 0.288350 0.479386 0.961417 0.045 Uiso 1 1 calc R U . . .
C23D C 0.2372(6) 0.6285(5) 0.9151(3) 0.0303(13) Uani 1 1 d . . . . .
H23D H 0.145853 0.622536 0.921333 0.036 Uiso 1 1 calc R U . . .
C24D C 0.2868(6) 0.7239(5) 0.8818(3) 0.0273(12) Uani 1 1 d . . . . .
H24D H 0.229119 0.783060 0.865415 0.033 Uiso 1 1 calc R U . . .
C25D C 0.4142(5) 0.9515(5) 0.8510(3) 0.0266(12) Uani 1 1 d . . . . .
C26D C 0.3828(6) 0.9992(6) 0.9141(3) 0.0314(13) Uani 1 1 d . . . . .
H26D H 0.401517 0.952094 0.949623 0.038 Uiso 1 1 calc R U . . .
C27D C 0.3235(6) 1.1165(6) 0.9260(4) 0.0386(16) Uani 1 1 d . . . . .
H27D H 0.299798 1.149308 0.969486 0.046 Uiso 1 1 calc R U . . .
C28D C 0.2990(6) 1.1857(6) 0.8738(4) 0.0424(18) Uani 1 1 d . . . . .
H28D H 0.259413 1.266427 0.881854 0.051 Uiso 1 1 calc R U . . .
C29D C 0.3312(5) 1.1387(5) 0.8112(4) 0.0349(15) Uani 1 1 d . . . . .
H29D H 0.314033 1.186855 0.775983 0.042 Uiso 1 1 calc R U . . .
C30D C 0.3890(5) 1.0208(5) 0.7987(3) 0.0284(13) Uani 1 1 d . . . . .
H30D H 0.411157 0.987786 0.755065 0.034 Uiso 1 1 calc R U . . .
O1D O 1.3321(4) 0.4892(4) 0.4103(2) 0.0367(11) Uani 1 1 d . . . . .
O2D O 1.3352(4) 0.6770(3) 0.3726(2) 0.0286(9) Uani 1 1 d . . . . .

loop_
_atom_site_aniso_label
_atom_site_aniso_U_11
_atom_site_aniso_U_22
_atom_site_aniso_U_33
_atom_site_aniso_U_23
_atom_site_aniso_U_13
_atom_site_aniso_U_12
C1A 0.018(2) 0.022(3) 0.035(3) 0.007(2) 0.005(2) 0.002(2)
C2A 0.019(2) 0.020(3) 0.039(3) 0.011(2) 0.000(2) -0.001(2)
C3A 0.021(3) 0.021(3) 0.035(3) 0.007(2) 0.001(2) -0.002(2)
C4A 0.013(2) 0.021(3) 0.034(3) 0.008(2) 0.002(2) 0.003(2)
C5A 0.023(3) 0.016(3) 0.032(3) 0.005(2) 0.002(2) -0.001(2)
C6A 0.025(3) 0.018(3) 0.034(3) 0.002(2) 0.000(2) 0.001(2)
C7A 0.023(3) 0.027(3) 0.034(3) 0.011(2) 0.002(2) -0.001(2)
C8A 0.022(3) 0.026(3) 0.043(3) 0.012(3) 0.010(2) 0.002(2)
C9A 0.024(3) 0.035(4) 0.038(3) 0.008(3) 0.006(2) 0.010(2)
C10A 0.023(3) 0.033(3) 0.054(4) 0.013(3) 0.016(3) 0.001(2)
C11A 0.037(4) 0.031(4) 0.051(4) 0.009(3) 0.011(3) -0.008(3)
C12A 0.016(2) 0.015(3) 0.040(3) 0.008(2) 0.005(2) -0.0040(19)
C13A 0.026(3) 0.017(3) 0.034(3) 0.007(2) -0.002(2) -0.001(2)
C14A 0.016(2) 0.018(3) 0.044(3) 0.006(2) 0.006(2) 0.003(2)
C15A 0.017(2) 0.019(3) 0.036(3) 0.005(2) 0.008(2) -0.002(2)
C16A 0.018(2) 0.015(3) 0.041(3) 0.009(2) 0.005(2) 0.0020(19)
C17A 0.016(2) 0.014(3) 0.046(3) 0.007(2) 0.005(2) 0.0043(19)
N1A 0.023(2) 0.011(2) 0.049(3) 0.009(2) 0.012(2) 0.0012(17)
C19A 0.024(3) 0.014(3) 0.037(3) 0.008(2) 0.009(2) 0.003(2)
C20A 0.022(3) 0.024(3) 0.035(3) 0.009(2) 0.009(2) 0.003(2)
C21A 0.035(3) 0.019(3) 0.044(4) 0.005(3) 0.008(3) -0.002(2)
C22A 0.042(3) 0.018(3) 0.040(3) 0.011(2) 0.012(3) 0.009(2)
C23A 0.020(3) 0.041(4) 0.031(3) 0.010(3) 0.008(2) 0.012(2)
C24A 0.024(3) 0.028(3) 0.033(3) 0.008(2) 0.006(2) -0.002(2)
C25A 0.018(2) 0.015(3) 0.047(3) 0.012(2) 0.004(2) 0.003(2)
C26A 0.021(3) 0.022(3) 0.052(4) 0.010(3) 0.009(3) 0.005(2)
C27A 0.023(3) 0.036(4) 0.053(4) 0.022(3) 0.016(3) 0.011(3)
C28A 0.019(3) 0.026(3) 0.066(4) 0.024(3) 0.007(3) 0.006(2)
C29A 0.024(3) 0.019(3) 0.063(4) 0.006(3) 0.002(3) 0.005(2)
C30A 0.019(2) 0.021(3) 0.046(3) 0.013(3) 0.004(2) 0.001(2)
O1A 0.047(3) 0.025(2) 0.068(3) 0.019(2) 0.025(2) -0.001(2)
O2A 0.024(2) 0.029(2) 0.051(3) 0.007(2) 0.0138(19) -0.0031(17)
C1B 0.020(3) 0.018(3) 0.035(3) 0.009(2) 0.002(2) 0.000(2)
C2B 0.028(3) 0.017(3) 0.041(3) 0.004(2) 0.006(3) 0.002(2)
C3B 0.025(3) 0.019(3) 0.046(4) 0.013(2) 0.002(3) 0.001(2)
C4B 0.021(3) 0.019(3) 0.029(3) 0.006(2) 0.004(2) 0.002(2)
C5B 0.027(3) 0.017(3) 0.042(3) 0.009(2) 0.003(3) -0.001(2)
C6B 0.019(2) 0.017(3) 0.039(3) 0.009(2) 0.006(2) -0.002(2)
C7B 0.025(3) 0.017(3) 0.035(3) 0.007(2) 0.004(2) 0.004(2)
C8B 0.024(3) 0.020(3) 0.041(3) 0.007(2) 0.004(2) 0.003(2)
C9B 0.023(3) 0.025(3) 0.031(3) 0.009(2) 0.002(2) 0.002(2)
C10B 0.027(3) 0.029(3) 0.040(4) 0.007(3) 0.008(3) 0.007(2)
C11B 0.028(3) 0.036(4) 0.051(4) 0.015(3) 0.008(3) 0.003(3)
C12B 0.016(2) 0.018(3) 0.039(3) 0.011(2) 0.002(2) 0.0016(19)
C13B 0.027(3) 0.017(3) 0.040(3) 0.005(2) 0.003(3) 0.000(2)
C14B 0.019(3) 0.017(3) 0.050(4) 0.009(2) 0.005(2) -0.005(2)
C15B 0.021(3) 0.017(3) 0.041(3) 0.010(2) 0.009(2) 0.002(2)
C16B 0.026(3) 0.010(2) 0.039(3) 0.007(2) 0.005(2) 0.001(2)
C17B 0.016(2) 0.014(3) 0.044(3) 0.010(2) 0.006(2) 0.0033(19)
N1B 0.032(3) 0.009(2) 0.048(3) 0.009(2) 0.012(2) -0.0004(18)
C19B 0.021(3) 0.018(3) 0.045(4) 0.010(2) 0.009(2) 0.000(2)
C20B 0.028(3) 0.023(3) 0.055(4) 0.009(3) 0.008(3) -0.004(2)
C21B 0.038(4) 0.019(3) 0.066(5) 0.018(3) -0.001(3) -0.003(3)
C22B 0.042(4) 0.031(4) 0.042(4) 0.009(3) 0.008(3) -0.013(3)
C23B 0.030(3) 0.031(3) 0.041(4) 0.005(3) 0.006(3) -0.008(3)
C24B 0.025(3) 0.020(3) 0.048(4) 0.006(3) 0.006(3) -0.001(2)
C25B 0.018(3) 0.013(3) 0.049(4) 0.007(2) 0.011(2) -0.003(2)
C26B 0.020(3) 0.017(3) 0.043(3) 0.009(2) 0.005(2) -0.005(2)
C27B 0.024(3) 0.023(3) 0.036(3) 0.005(2) 0.007(2) -0.005(2)
C28B 0.021(3) 0.012(3) 0.054(4) 0.008(2) 0.012(3) 0.000(2)
C29B 0.021(3) 0.007(2) 0.055(4) 0.010(2) 0.007(3) 0.005(2)
C30B 0.020(3) 0.026(3) 0.033(3) 0.008(2) 0.003(2) 0.003(2)
O1B 0.028(2) 0.017(2) 0.055(3) 0.0117(19) 0.010(2) 0.0082(16)
O2B 0.0248(19) 0.019(2) 0.049(3) 0.0107(18) 0.0094(18) 0.0019(16)
C1C 0.016(2) 0.019(3) 0.033(3) 0.008(2) 0.005(2) -0.0001(19)
C2C 0.023(3) 0.018(3) 0.036(3) 0.009(2) 0.002(2) -0.001(2)
C3C 0.019(3) 0.019(3) 0.047(4) 0.009(3) 0.003(2) 0.002(2)
C4C 0.017(2) 0.024(3) 0.031(3) 0.005(2) 0.003(2) -0.004(2)
C5C 0.014(2) 0.019(3) 0.039(3) 0.008(2) 0.003(2) -0.0022(19)
C6C 0.020(3) 0.024(3) 0.035(3) 0.003(2) 0.006(2) 0.000(2)
C7C 0.016(2) 0.024(3) 0.037(3) 0.010(2) 0.004(2) -0.002(2)
C8C 0.024(3) 0.021(3) 0.038(3) 0.010(2) 0.002(2) -0.005(2)
C9C 0.022(3) 0.028(3) 0.030(3) 0.005(2) 0.000(2) -0.007(2)
C10C 0.022(3) 0.035(3) 0.038(3) 0.009(3) 0.007(2) -0.004(2)
C11C 0.021(3) 0.040(4) 0.055(4) -0.002(3) 0.006(3) -0.006(3)
C12C 0.019(2) 0.018(3) 0.035(3) 0.006(2) 0.002(2) -0.003(2)
C13C 0.019(3) 0.021(3) 0.039(3) 0.010(2) 0.002(2) 0.002(2)
C14C 0.021(3) 0.024(3) 0.042(3) 0.011(3) 0.008(2) 0.003(2)
C15C 0.019(2) 0.013(3) 0.039(3) 0.006(2) 0.006(2) 0.0031(19)
C16C 0.019(2) 0.015(3) 0.035(3) 0.008(2) 0.003(2) 0.0022(19)
C17C 0.018(2) 0.016(3) 0.039(3) 0.006(2) 0.007(2) 0.003(2)
N1C 0.027(2) 0.018(2) 0.039(3) 0.010(2) 0.013(2) 0.0039(18)
C19C 0.025(3) 0.017(3) 0.031(3) 0.007(2) 0.008(2) 0.006(2)
C20C 0.020(3) 0.026(3) 0.045(3) 0.010(3) 0.004(2) -0.004(2)
C21C 0.046(4) 0.017(3) 0.050(4) 0.010(3) 0.000(3) 0.001(3)
C22C 0.045(4) 0.021(3) 0.044(4) 0.009(3) 0.008(3) 0.014(3)
C23C 0.031(3) 0.028(3) 0.040(3) 0.011(3) 0.012(3) 0.010(2)
C24C 0.021(3) 0.020(3) 0.043(3) 0.011(2) 0.005(2) 0.004(2)
C25C 0.021(3) 0.012(3) 0.040(3) 0.006(2) 0.003(2) 0.0003(19)
C26C 0.017(2) 0.011(2) 0.044(3) 0.004(2) 0.003(2) 0.0001(19)
C27C 0.022(3) 0.022(3) 0.034(3) 0.006(2) 0.007(2) 0.002(2)
C28C 0.024(3) 0.015(3) 0.054(4) 0.014(3) 0.007(3) 0.003(2)
C29C 0.030(3) 0.013(3) 0.047(4) 0.004(2) 0.008(3) -0.004(2)
C30C 0.031(3) 0.019(3) 0.038(3) 0.004(2) 0.007(3) -0.006(2)
O1C 0.029(2) 0.016(2) 0.050(3) 0.0107(18) 0.0068(19) -0.0047(16)
O2C 0.0206(19) 0.020(2) 0.047(3) 0.0091(18) 0.0075(18) -0.0007(15)
C1D 0.019(3) 0.024(3) 0.033(3) 0.007(2) 0.001(2) -0.005(2)
C2D 0.022(3) 0.019(3) 0.031(3) 0.006(2) 0.002(2) 0.003(2)
C3D 0.021(3) 0.020(3) 0.032(3) 0.007(2) 0.004(2) -0.005(2)
C4D 0.017(2) 0.021(3) 0.032(3) 0.007(2) 0.005(2) -0.006(2)
C5D 0.025(3) 0.015(3) 0.041(3) 0.011(2) 0.005(2) 0.002(2)
C6D 0.023(3) 0.026(3) 0.032(3) 0.012(2) 0.005(2) -0.004(2)
C7D 0.021(3) 0.025(3) 0.033(3) 0.004(2) 0.001(2) -0.004(2)
C8D 0.020(3) 0.023(3) 0.036(3) 0.005(2) 0.004(2) -0.004(2)
C9D 0.017(2) 0.023(3) 0.041(3) 0.009(2) 0.006(2) -0.004(2)
C10D 0.024(3) 0.021(3) 0.036(3) 0.004(2) 0.010(2) 0.000(2)
C11D 0.023(3) 0.017(3) 0.053(4) 0.012(3) 0.014(3) 0.004(2)
C12D 0.022(3) 0.019(3) 0.027(3) 0.007(2) 0.004(2) 0.001(2)
C13D 0.023(3) 0.015(3) 0.032(3) 0.007(2) 0.004(2) -0.002(2)
C14D 0.025(3) 0.015(3) 0.041(3) 0.009(2) 0.003(2) -0.005(2)
C15D 0.019(3) 0.022(3) 0.031(3) 0.010(2) 0.002(2) 0.000(2)
C16D 0.019(2) 0.018(3) 0.038(3) 0.012(2) 0.003(2) 0.002(2)
C17D 0.021(3) 0.021(3) 0.033(3) 0.011(2) 0.002(2) -0.002(2)
N1D 0.022(2) 0.013(2) 0.042(3) 0.011(2) 0.008(2) 0.0001(17)
C19D 0.026(3) 0.018(3) 0.035(3) 0.008(2) 0.012(2) -0.004(2)
C20D 0.027(3) 0.023(3) 0.041(3) 0.009(3) 0.007(3) -0.004(2)
C21D 0.043(3) 0.018(3) 0.044(4) 0.013(3) 0.007(3) 0.003(2)
C22D 0.047(4) 0.026(3) 0.041(4) 0.007(3) 0.012(3) -0.012(3)
C23D 0.027(3) 0.025(3) 0.039(3) 0.004(3) 0.009(3) -0.008(2)
C24D 0.030(3) 0.021(3) 0.032(3) 0.006(2) 0.007(2) -0.002(2)
C25D 0.013(2) 0.019(3) 0.050(4) 0.012(3) 0.010(2) -0.002(2)
C26D 0.026(3) 0.025(3) 0.044(4) 0.007(3) 0.006(3) -0.008(2)
C27D 0.022(3) 0.030(3) 0.063(5) -0.005(3) 0.016(3) -0.008(2)
C28D 0.025(3) 0.015(3) 0.089(6) 0.014(3) 0.010(3) -0.002(2)
C29D 0.019(3) 0.018(3) 0.072(5) 0.018(3) 0.010(3) -0.002(2)
C30D 0.018(3) 0.021(3) 0.049(4) 0.012(3) 0.005(2) -0.003(2)
O1D 0.035(2) 0.022(2) 0.057(3) 0.016(2) 0.016(2) 0.0027(17)
O2D 0.0233(19) 0.019(2) 0.045(2) 0.0103(18) 0.0130(18) 0.0008(15)

loop_
_atom_type_symbol
_atom_type_description
_atom_type_scat_dispersion_real
_atom_type_scat_dispersion_imag
_atom_type_scat_source
C C 0.0033 0.0016 'International Tables Vol C Tables 4.2.6.8 and 6.1.1.4'
H H 0.0000 0.0000 'International Tables Vol C Tables 4.2.6.8 and 6.1.1.4'
N N 0.0061 0.0033 'International Tables Vol C Tables 4.2.6.8 and 6.1.1.4'
O O 0.0106 0.0060 'International Tables Vol C Tables 4.2.6.8 and 6.1.1.4'

loop_
_geom_angle_atom_site_label_1
_geom_angle_atom_site_label_2
_geom_angle_atom_site_label_3
_geom_angle
_geom_angle_site_symmetry_1
_geom_angle_site_symmetry_3
_geom_angle_publ_flag
C2A C1A C6A 117.6(5) . . ?
C2A C1A C7A 119.5(5) . . ?
C6A C1A C7A 122.9(5) . . ?
C1A C2A C3A 122.0(5) . . ?
C1A C2A H2A 119.0 . . ?
C3A C2A H2A 119.0 . . ?
C2A C3A C4A 120.7(5) . . ?
C2A C3A H3A 119.6 . . ?
C4A C3A H3A 119.6 . . ?
C5A C4A C3A 117.6(5) . . ?
C5A C4A C12A 121.6(5) . . ?
C3A C4A C12A 120.8(5) . . ?
C4A C5A C6A 121.5(5) . . ?
C4A C5A H5A 119.3 . . ?
C6A C5A H5A 119.3 . . ?
C5A C6A C1A 120.7(5) . . ?
C5A C6A H6A 119.7 . . ?
C1A C6A H6A 119.7 . . ?
C8A C7A C1A 128.3(5) . . ?
C8A C7A H7A 115.9 . . ?
C1A C7A H7A 115.9 . . ?
C7A C8A C9A 119.5(5) . . ?
C7A C8A H8A 120.2 . . ?
C9A C8A H8A 120.2 . . ?
O1A C9A O2A 122.5(5) . . ?
O1A C9A C8A 125.8(6) . . ?
O2A C9A C8A 111.7(5) . . ?
O2A C10A C11A 106.7(5) . . ?
O2A C10A H10A 110.4 . . ?
C11A C10A H10A 110.4 . . ?
O2A C10A H10B 110.4 . . ?
C11A C10A H10B 110.4 . . ?
H10A C10A H10B 108.6 . . ?
C10A C11A H11A 109.5 . . ?
C10A C11A H11B 109.5 . . ?
H11A C11A H11B 109.5 . . ?
C10A C11A H11C 109.5 . . ?
H11A C11A H11C 109.5 . . ?
H11B C11A H11C 109.5 . . ?
C13A C12A C17A 117.3(5) . . ?
C13A C12A C4A 120.8(5) . . ?
C17A C12A C4A 121.9(5) . . ?
C14A C13A C12A 122.0(5) . . ?
C14A C13A H13A 119.0 . . ?
C12A C13A H13A 119.0 . . ?
C13A C14A C15A 120.0(5) . . ?
C13A C14A H14A 120.0 . . ?
C15A C14A H14A 120.0 . . ?
C16A C15A C14A 119.1(5) . . ?
C16A C15A N1A 122.0(5) . . ?
C14A C15A N1A 118.9(5) . . ?
C15A C16A C17A 120.2(5) . . ?
C15A C16A H16A 119.9 . . ?
C17A C16A H16A 119.9 . . ?
C16A C17A C12A 121.5(5) . . ?
C16A C17A H17A 119.3 . . ?
C12A C17A H17A 119.3 . . ?
C19A N1A C15A 119.5(4) . . ?
C19A N1A C25A 119.0(4) . . ?
C15A N1A C25A 121.4(4) . . ?
C20A C19A C24A 118.6(5) . . ?
C20A C19A N1A 119.9(5) . . ?
C24A C19A N1A 121.5(5) . . ?
C21A C20A C19A 120.9(5) . . ?
C21A C20A H20A 119.6 . . ?
C19A C20A H20A 119.6 . . ?
C20A C21A C22A 120.7(6) . . ?
C20A C21A H21A 119.7 . . ?
C22A C21A H21A 119.7 . . ?
C21A C22A C23A 118.6(6) . . ?
C21A C22A H22A 120.7 . . ?
C23A C22A H22A 120.7 . . ?
C24A C23A C22A 120.3(5) . . ?
C24A C23A H23A 119.8 . . ?
C22A C23A H23A 119.8 . . ?
C23A C24A C19A 121.0(5) . . ?
C23A C24A H24A 119.5 . . ?
C19A C24A H24A 119.5 . . ?
C30A C25A C26A 119.9(5) . . ?
C30A C25A N1A 122.0(5) . . ?
C26A C25A N1A 118.1(5) . . ?
C25A C26A C27A 119.7(6) . . ?
C25A C26A H26A 120.2 . . ?
C27A C26A H26A 120.2 . . ?
C28A C27A C26A 119.9(6) . . ?
C28A C27A H27A 120.1 . . ?
C26A C27A H27A 120.1 . . ?
C29A C28A C27A 120.5(6) . . ?
C29A C28A H28A 119.8 . . ?
C27A C28A H28A 119.8 . . ?
C28A C29A C30A 120.3(6) . . ?
C28A C29A H29A 119.8 . . ?
C30A C29A H29A 119.8 . . ?
C25A C30A C29A 119.8(6) . . ?
C25A C30A H30A 120.1 . . ?
C29A C30A H30A 120.1 . . ?
C9A O2A C10A 115.3(5) . . ?
C6B C1B C2B 117.9(5) . . ?
C6B C1B C7B 122.6(4) . . ?
C2B C1B C7B 119.4(5) . . ?
C3B C2B C1B 120.7(5) . . ?
C3B C2B H2B 119.6 . . ?
C1B C2B H2B 119.6 . . ?
C2B C3B C4B 121.1(5) . . ?
C2B C3B H3B 119.5 . . ?
C4B C3B H3B 119.5 . . ?
C3B C4B C5B 118.3(5) . . ?
C3B C4B C12B 122.1(5) . . ?
C5B C4B C12B 119.5(5) . . ?
C6B C5B C4B 120.6(5) . . ?
C6B C5B H5B 119.7 . . ?
C4B C5B H5B 119.7 . . ?
C5B C6B C1B 121.4(5) . . ?
C5B C6B H6B 119.3 . . ?
C1B C6B H6B 119.3 . . ?
C8B C7B C1B 127.9(5) . . ?
C8B C7B H7B 116.1 . . ?
C1B C7B H7B 116.1 . . ?
C7B C8B C9B 120.4(5) . . ?
C7B C8B H8B 119.8 . . ?
C9B C8B H8B 119.8 . . ?
O1B C9B O2B 121.4(5) . . ?
O1B C9B C8B 125.8(5) . . ?
O2B C9B C8B 112.8(5) . . ?
O2B C10B C11B 108.7(5) . . ?
O2B C10B H10C 110.0 . . ?
C11B C10B H10C 110.0 . . ?
O2B C10B H10D 110.0 . . ?
C11B C10B H10D 110.0 . . ?
H10C C10B H10D 108.3 . . ?
C10B C11B H11D 109.5 . . ?
C10B C11B H11E 109.5 . . ?
H11D C11B H11E 109.5 . . ?
C10B C11B H11F 109.5 . . ?
H11D C11B H11F 109.5 . . ?
H11E C11B H11F 109.5 . . ?
C17B C12B C13B 116.4(5) . . ?
C17B C12B C4B 121.6(5) . . ?
C13B C12B C4B 122.0(5) . . ?
C14B C13B C12B 122.2(6) . . ?
C14B C13B H13B 118.9 . . ?
C12B C13B H13B 118.9 . . ?
C13B C14B C15B 120.7(5) . . ?
C13B C14B H14B 119.7 . . ?
C15B C14B H14B 119.7 . . ?
C14B C15B C16B 117.7(5) . . ?
C14B C15B N1B 120.7(5) . . ?
C16B C15B N1B 121.6(5) . . ?
C17B C16B C15B 120.6(5) . . ?
C17B C16B H16B 119.7 . . ?
C15B C16B H16B 119.7 . . ?
C16B C17B C12B 122.4(5) . . ?
C16B C17B H17B 118.8 . . ?
C12B C17B H17B 118.8 . . ?
C15B N1B C25B 122.9(4) . . ?
C15B N1B C19B 120.3(4) . . ?
C25B N1B C19B 116.8(4) . . ?
C20B C19B C24B 120.3(5) . . ?
C20B C19B N1B 120.4(5) . . ?
C24B C19B N1B 119.3(5) . . ?
C19B C20B C21B 119.0(5) . . ?
C19B C20B H20B 120.5 . . ?
C21B C20B H20B 120.5 . . ?
C22B C21B C20B 120.3(6) . . ?
C22B C21B H21B 119.8 . . ?
C20B C21B H21B 119.8 . . ?
C21B C22B C23B 120.8(5) . . ?
C21B C22B H22B 119.6 . . ?
C23B C22B H22B 119.6 . . ?
C22B C23B C24B 119.4(6) . . ?
C22B C23B H23B 120.3 . . ?
C24B C23B H23B 120.3 . . ?
C23B C24B C19B 120.3(6) . . ?
C23B C24B H24B 119.9 . . ?
C19B C24B H24B 119.9 . . ?
C26B C25B C30B 120.2(5) . . ?
C26B C25B N1B 120.0(5) . . ?
C30B C25B N1B 119.8(5) . . ?
C25B C26B C27B 121.1(5) . . ?
C25B C26B H26B 119.4 . . ?
C27B C26B H26B 119.4 . . ?
C26B C27B C28B 119.0(5) . . ?
C26B C27B H27B 120.5 . . ?
C28B C27B H27B 120.5 . . ?
C29B C28B C27B 119.9(5) . . ?
C29B C28B H28B 120.1 . . ?
C27B C28B H28B 120.1 . . ?
C28B C29B C30B 121.6(5) . . ?
C28B C29B H29B 119.2 . . ?
C30B C29B H29B 119.2 . . ?
C25B C30B C29B 118.2(5) . . ?
C25B C30B H30B 120.9 . . ?
C29B C30B H30B 120.9 . . ?
C9B O2B C10B 116.1(4) . . ?
C6C C1C C2C 117.5(5) . . ?
C6C C1C C7C 122.7(5) . . ?
C2C C1C C7C 119.7(5) . . ?
C3C C2C C1C 121.6(5) . . ?
C3C C2C H2C 119.2 . . ?
C1C C2C H2C 119.2 . . ?
C2C C3C C4C 120.4(5) . . ?
C2C C3C H3C 119.8 . . ?
C4C C3C H3C 119.8 . . ?
C5C C4C C3C 117.2(5) . . ?
C5C C4C C12C 122.2(5) . . ?
C3C C4C C12C 120.6(5) . . ?
C6C C5C C4C 122.1(5) . . ?
C6C C5C H5C 119.0 . . ?
C4C C5C H5C 119.0 . . ?
C5C C6C C1C 121.1(5) . . ?
C5C C6C H6C 119.5 . . ?
C1C C6C H6C 119.5 . . ?
C8C C7C C1C 128.1(5) . . ?
C8C C7C H7C 115.9 . . ?
C1C C7C H7C 115.9 . . ?
C7C C8C C9C 118.7(5) . . ?
C7C C8C H8C 120.7 . . ?
C9C C8C H8C 120.7 . . ?
O1C C9C O2C 122.3(5) . . ?
O1C C9C C8C 125.0(5) . . ?
O2C C9C C8C 112.6(5) . . ?
O2C C10C C11C 108.5(5) . . ?
O2C C10C H10E 110.0 . . ?
C11C C10C H10E 110.0 . . ?
O2C C10C H10F 110.0 . . ?
C11C C10C H10F 110.0 . . ?
H10E C10C H10F 108.4 . . ?
C10C C11C H11G 109.5 . . ?
C10C C11C H11H 109.5 . . ?
H11G C11C H11H 109.5 . . ?
C10C C11C H11I 109.5 . . ?
H11G C11C H11I 109.5 . . ?
H11H C11C H11I 109.5 . . ?
C13C C12C C17C 117.5(5) . . ?
C13C C12C C4C 122.6(5) . . ?
C17C C12C C4C 119.9(5) . . ?
C14C C13C C12C 121.9(5) . . ?
C14C C13C H13C 119.0 . . ?
C12C C13C H13C 119.0 . . ?
C13C C14C C15C 119.9(5) . . ?
C13C C14C H14C 120.1 . . ?
C15C C14C H14C 120.1 . . ?
C16C C15C C14C 119.4(5) . . ?
C16C C15C N1C 122.2(5) . . ?
C14C C15C N1C 118.4(4) . . ?
C15C C16C C17C 120.2(5) . . ?
C15C C16C H16C 119.9 . . ?
C17C C16C H16C 119.9 . . ?
C16C C17C C12C 121.0(5) . . ?
C16C C17C H17C 119.5 . . ?
C12C C17C H17C 119.5 . . ?
C19C N1C C25C 119.0(4) . . ?
C19C N1C C15C 117.8(4) . . ?
C25C N1C C15C 122.3(4) . . ?
C20C C19C C24C 119.8(5) . . ?
C20C C19C N1C 119.6(5) . . ?
C24C C19C N1C 120.6(5) . . ?
C21C C20C C19C 120.2(5) . . ?
C21C C20C H20C 119.9 . . ?
C19C C20C H20C 119.9 . . ?
C20C C21C C22C 120.1(6) . . ?
C20C C21C H21C 119.9 . . ?
C22C C21C H21C 119.9 . . ?
C21C C22C C23C 119.6(5) . . ?
C21C C22C H22C 120.2 . . ?
C23C C22C H22C 120.2 . . ?
C24C C23C C22C 120.2(5) . . ?
C24C C23C H23C 119.9 . . ?
C22C C23C H23C 119.9 . . ?
C23C C24C C19C 120.1(5) . . ?
C23C C24C H24C 119.9 . . ?
C19C C24C H24C 119.9 . . ?
C26C C25C C30C 119.4(5) . . ?
C26C C25C N1C 119.7(5) . . ?
C30C C25C N1C 121.0(5) . . ?
C25C C26C C27C 120.5(5) . . ?
C25C C26C H26C 119.7 . . ?
C27C C26C H26C 119.7 . . ?
C28C C27C C26C 119.6(5) . . ?
C28C C27C H27C 120.2 . . ?
C26C C27C H27C 120.2 . . ?
C29C C28C C27C 120.2(5) . . ?
C29C C28C H28C 119.9 . . ?
C27C C28C H28C 119.9 . . ?
C28C C29C C30C 121.0(5) . . ?
C28C C29C H29C 119.5 . . ?
C30C C29C H29C 119.5 . . ?
C29C C30C C25C 119.3(6) . . ?
C29C C30C H30C 120.4 . . ?
C25C C30C H30C 120.4 . . ?
C9C O2C C10C 114.0(4) . . ?
C6D C1D C2D 116.9(5) . . ?
C6D C1D C7D 123.9(5) . . ?
C2D C1D C7D 119.2(5) . . ?
C3D C2D C1D 121.5(5) . . ?
C3D C2D H2D 119.2 . . ?
C1D C2D H2D 119.2 . . ?
C2D C3D C4D 121.3(5) . . ?
C2D C3D H3D 119.3 . . ?
C4D C3D H3D 119.3 . . ?
C3D C4D C5D 117.8(5) . . ?
C3D C4D C12D 121.6(4) . . ?
C5D C4D C12D 120.6(5) . . ?
C6D C5D C4D 121.0(5) . . ?
C6D C5D H5D 119.5 . . ?
C4D C5D H5D 119.5 . . ?
C5D C6D C1D 121.2(5) . . ?
C5D C6D H6D 119.4 . . ?
C1D C6D H6D 119.4 . . ?
C8D C7D C1D 127.5(5) . . ?
C8D C7D H7D 116.2 . . ?
C1D C7D H7D 116.2 . . ?
C7D C8D C9D 119.8(5) . . ?
C7D C8D H8D 120.1 . . ?
C9D C8D H8D 120.1 . . ?
O1D C9D O2D 122.9(5) . . ?
O1D C9D C8D 125.5(5) . . ?
O2D C9D C8D 111.5(5) . . ?
O2D C10D C11D 106.4(4) . . ?
O2D C10D H10G 110.5 . . ?
C11D C10D H10G 110.5 . . ?
O2D C10D H10H 110.5 . . ?
C11D C10D H10H 110.5 . . ?
H10G C10D H10H 108.6 . . ?
C10D C11D H11J 109.5 . . ?
C10D C11D H11K 109.5 . . ?
H11J C11D H11K 109.5 . . ?
C10D C11D H11L 109.5 . . ?
H11J C11D H11L 109.5 . . ?
H11K C11D H11L 109.5 . . ?
C17D C12D C13D 117.2(5) . . ?
C17D C12D C4D 122.2(4) . . ?
C13D C12D C4D 120.5(5) . . ?
C14D C13D C12D 121.7(5) . . ?
C14D C13D H13D 119.1 . . ?
C12D C13D H13D 119.1 . . ?
C13D C14D C15D 121.0(5) . . ?
C13D C14D H14D 119.5 . . ?
C15D C14D H14D 119.5 . . ?
C14D C15D N1D 120.7(4) . . ?
C14D C15D C16D 117.5(5) . . ?
N1D C15D C16D 121.7(5) . . ?
C17D C16D C15D 121.1(5) . . ?
C17D C16D H16D 119.5 . . ?
C15D C16D H16D 119.5 . . ?
C16D C17D C12D 121.5(5) . . ?
C16D C17D H17D 119.3 . . ?
C12D C17D H17D 119.3 . . ?
C15D N1D C25D 122.4(4) . . ?
C15D N1D C19D 119.2(4) . . ?
C25D N1D C19D 117.8(4) . . ?
C20D C19D C24D 119.5(5) . . ?
C20D C19D N1D 120.9(5) . . ?
C24D C19D N1D 119.6(5) . . ?
C19D C20D C21D 119.9(5) . . ?
C19D C20D H20D 120.0 . . ?
C21D C20D H20D 120.0 . . ?
C22D C21D C20D 120.3(6) . . ?
C22D C21D H21D 119.8 . . ?
C20D C21D H21D 119.8 . . ?
C21D C22D C23D 120.9(5) . . ?
C21D C22D H22D 119.6 . . ?
C23D C22D H22D 119.6 . . ?
C22D C23D C24D 119.4(5) . . ?
C22D C23D H23D 120.3 . . ?
C24D C23D H23D 120.3 . . ?
C19D C24D C23D 119.9(6) . . ?
C19D C24D H24D 120.0 . . ?
C23D C24D H24D 120.0 . . ?
C26D C25D C30D 120.5(5) . . ?
C26D C25D N1D 119.7(5) . . ?
C30D C25D N1D 119.7(5) . . ?
C25D C26D C27D 119.8(6) . . ?
C25D C26D H26D 120.1 . . ?
C27D C26D H26D 120.1 . . ?
C26D C27D C28D 119.5(6) . . ?
C26D C27D H27D 120.3 . . ?
C28D C27D H27D 120.3 . . ?
C29D C28D C27D 120.6(6) . . ?
C29D C28D H28D 119.7 . . ?
C27D C28D H28D 119.7 . . ?
C28D C29D C30D 120.3(6) . . ?
C28D C29D H29D 119.8 . . ?
C30D C29D H29D 119.8 . . ?
C29D C30D C25D 119.2(6) . . ?
C29D C30D H30D 120.4 . . ?
C25D C30D H30D 120.4 . . ?
C9D O2D C10D 115.2(4) . . ?

loop_
_geom_bond_atom_site_label_1
_geom_bond_atom_site_label_2
_geom_bond_distance
_geom_bond_site_symmetry_2
_geom_bond_publ_flag
C1A C2A 1.375(8) . ?
C1A C6A 1.402(7) . ?
C1A C7A 1.461(7) . ?
C2A C3A 1.378(7) . ?
C2A H2A 0.9500 . ?
C3A C4A 1.402(7) . ?
C3A H3A 0.9500 . ?
C4A C5A 1.380(8) . ?
C4A C12A 1.478(7) . ?
C5A C6A 1.386(7) . ?
C5A H5A 0.9500 . ?
C6A H6A 0.9500 . ?
C7A C8A 1.332(8) . ?
C7A H7A 0.9500 . ?
C8A C9A 1.474(7) . ?
C8A H8A 0.9500 . ?
C9A O1A 1.211(7) . ?
C9A O2A 1.337(7) . ?
C10A O2A 1.452(6) . ?
C10A C11A 1.474(9) . ?
C10A H10A 0.9900 . ?
C10A H10B 0.9900 . ?
C11A H11A 0.9800 . ?
C11A H11B 0.9800 . ?
C11A H11C 0.9800 . ?
C12A C13A 1.390(7) . ?
C12A C17A 1.394(7) . ?
C13A C14A 1.384(7) . ?
C13A H13A 0.9500 . ?
C14A C15A 1.394(7) . ?
C14A H14A 0.9500 . ?
C15A C16A 1.386(7) . ?
C15A N1A 1.425(6) . ?
C16A C17A 1.393(7) . ?
C16A H16A 0.9500 . ?
C17A H17A 0.9500 . ?
N1A C19A 1.406(7) . ?
N1A C25A 1.436(6) . ?
C19A C20A 1.388(8) . ?
C19A C24A 1.388(7) . ?
C20A C21A 1.375(8) . ?
C20A H20A 0.9500 . ?
C21A C22A 1.388(8) . ?
C21A H21A 0.9500 . ?
C22A C23A 1.399(9) . ?
C22A H22A 0.9500 . ?
C23A C24A 1.375(8) . ?
C23A H23A 0.9500 . ?
C24A H24A 0.9500 . ?
C25A C30A 1.384(8) . ?
C25A C26A 1.396(8) . ?
C26A C27A 1.398(8) . ?
C26A H26A 0.9500 . ?
C27A C28A 1.380(10) . ?
C27A H27A 0.9500 . ?
C28A C29A 1.374(9) . ?
C28A H28A 0.9500 . ?
C29A C30A 1.396(8) . ?
C29A H29A 0.9500 . ?
C30A H30A 0.9500 . ?
C1B C6B 1.392(8) . ?
C1B C2B 1.402(7) . ?
C1B C7B 1.460(7) . ?
C2B C3B 1.388(8) . ?
C2B H2B 0.9500 . ?
C3B C4B 1.388(8) . ?
C3B H3B 0.9500 . ?
C4B C5B 1.402(7) . ?
C4B C12B 1.485(7) . ?
C5B C6B 1.382(7) . ?
C5B H5B 0.9500 . ?
C6B H6B 0.9500 . ?
C7B C8B 1.332(7) . ?
C7B H7B 0.9500 . ?
C8B C9B 1.452(8) . ?
C8B H8B 0.9500 . ?
C9B O1B 1.208(7) . ?
C9B O2B 1.354(6) . ?
C10B O2B 1.445(6) . ?
C10B C11B 1.493(8) . ?
C10B H10C 0.9900 . ?
C10B H10D 0.9900 . ?
C11B H11D 0.9800 . ?
C11B H11E 0.9800 . ?
C11B H11F 0.9800 . ?
C12B C17B 1.394(8) . ?
C12B C13B 1.400(7) . ?
C13B C14B 1.372(8) . ?
C13B H13B 0.9500 . ?
C14B C15B 1.399(8) . ?
C14B H14B 0.9500 . ?
C15B C16B 1.403(7) . ?
C15B N1B 1.405(7) . ?
C16B C17B 1.372(7) . ?
C16B H16B 0.9500 . ?
C17B H17B 0.9500 . ?
N1B C25B 1.416(7) . ?
N1B C19B 1.430(6) . ?
C19B C20B 1.377(8) . ?
C19B C24B 1.392(8) . ?
C20B C21B 1.400(8) . ?
C20B H20B 0.9500 . ?
C21B C22B 1.372(9) . ?
C21B H21B 0.9500 . ?
C22B C23B 1.375(9) . ?
C22B H22B 0.9500 . ?
C23B C24B 1.384(8) . ?
C23B H23B 0.9500 . ?
C24B H24B 0.9500 . ?
C25B C26B 1.372(8) . ?
C25B C30B 1.395(7) . ?
C26B C27B 1.378(8) . ?
C26B H26B 0.9500 . ?
C27B C28B 1.404(8) . ?
C27B H27B 0.9500 . ?
C28B C29B 1.352(8) . ?
C28B H28B 0.9500 . ?
C29B C30B 1.402(8) . ?
C29B H29B 0.9500 . ?
C30B H30B 0.9500 . ?
C1C C6C 1.392(7) . ?
C1C C2C 1.395(7) . ?
C1C C7C 1.467(7) . ?
C2C C3C 1.382(7) . ?
C2C H2C 0.9500 . ?
C3C C4C 1.417(7) . ?
C3C H3C 0.9500 . ?
C4C C5C 1.381(7) . ?
C4C C12C 1.477(7) . ?
C5C C6C 1.379(7) . ?
C5C H5C 0.9500 . ?
C6C H6C 0.9500 . ?
C7C C8C 1.315(8) . ?
C7C H7C 0.9500 . ?
C8C C9C 1.477(7) . ?
C8C H8C 0.9500 . ?
C9C O1C 1.212(7) . ?
C9C O2C 1.344(7) . ?
C10C O2C 1.457(6) . ?
C10C C11C 1.498(8) . ?
C10C H10E 0.9900 . ?
C10C H10F 0.9900 . ?
C11C H11G 0.9800 . ?
C11C H11H 0.9800 . ?
C11C H11I 0.9800 . ?
C12C C13C 1.392(7) . ?
C12C C17C 1.406(7) . ?
C13C C14C 1.384(7) . ?
C13C H13C 0.9500 . ?
C14C C15C 1.397(8) . ?
C14C H14C 0.9500 . ?
C15C C16C 1.387(7) . ?
C15C N1C 1.431(6) . ?
C16C C17C 1.392(7) . ?
C16C H16C 0.9500 . ?
C17C H17C 0.9500 . ?
N1C C19C 1.417(7) . ?
N1C C25C 1.424(7) . ?
C19C C20C 1.383(8) . ?
C19C C24C 1.389(7) . ?
C20C C21C 1.381(8) . ?
C20C H20C 0.9500 . ?
C21C C22C 1.385(9) . ?
C21C H21C 0.9500 . ?
C22C C23C 1.392(9) . ?
C22C H22C 0.9500 . ?
C23C C24C 1.375(8) . ?
C23C H23C 0.9500 . ?
C24C H24C 0.9500 . ?
C25C C26C 1.376(8) . ?
C25C C30C 1.392(8) . ?
C26C C27C 1.391(7) . ?
C26C H26C 0.9500 . ?
C27C C28C 1.378(8) . ?
C27C H27C 0.9500 . ?
C28C C29C 1.357(9) . ?
C28C H28C 0.9500 . ?
C29C C30C 1.388(8) . ?
C29C H29C 0.9500 . ?
C30C H30C 0.9500 . ?
C1D C6D 1.405(8) . ?
C1D C2D 1.407(7) . ?
C1D C7D 1.457(7) . ?
C2D C3D 1.372(7) . ?
C2D H2D 0.9500 . ?
C3D C4D 1.380(8) . ?
C3D H3D 0.9500 . ?
C4D C5D 1.411(7) . ?
C4D C12D 1.482(7) . ?
C5D C6D 1.370(7) . ?
C5D H5D 0.9500 . ?
C6D H6D 0.9500 . ?
C7D C8D 1.328(7) . ?
C7D H7D 0.9500 . ?
C8D C9D 1.469(8) . ?
C8D H8D 0.9500 . ?
C9D O1D 1.203(7) . ?
C9D O2D 1.348(6) . ?
C10D O2D 1.439(6) . ?
C10D C11D 1.509(7) . ?
C10D H10G 0.9900 . ?
C10D H10H 0.9900 . ?
C11D H11J 0.9800 . ?
C11D H11K 0.9800 . ?
C11D H11L 0.9800 . ?
C12D C17D 1.393(8) . ?
C12D C13D 1.403(7) . ?
C13D C14D 1.378(7) . ?
C13D H13D 0.9500 . ?
C14D C15D 1.388(8) . ?
C14D H14D 0.9500 . ?
C15D N1D 1.402(7) . ?
C15D C16D 1.415(7) . ?
C16D C17D 1.373(7) . ?
C16D H16D 0.9500 . ?
C17D H17D 0.9500 . ?
N1D C25D 1.427(7) . ?
N1D C19D 1.428(6) . ?
C19D C20D 1.383(8) . ?
C19D C24D 1.399(8) . ?
C20D C21D 1.390(7) . ?
C20D H20D 0.9500 . ?
C21D C22D 1.372(9) . ?
C21D H21D 0.9500 . ?
C22D C23D 1.373(9) . ?
C22D H22D 0.9500 . ?
C23D C24D 1.401(7) . ?
C23D H23D 0.9500 . ?
C24D H24D 0.9500 . ?
C25D C26D 1.372(8) . ?
C25D C30D 1.396(8) . ?
C26D C27D 1.389(8) . ?
C26D H26D 0.9500 . ?
C27D C28D 1.392(10) . ?
C27D H27D 0.9500 . ?
C28D C29D 1.362(10) . ?
C28D H28D 0.9500 . ?
C29D C30D 1.389(8) . ?
C29D H29D 0.9500 . ?
C30D H30D 0.9500 . ?

loop_
_geom_torsion_atom_site_label_1
_geom_torsion_atom_site_label_2
_geom_torsion_atom_site_label_3
_geom_torsion_atom_site_label_4
_geom_torsion
_geom_torsion_site_symmetry_1
_geom_torsion_site_symmetry_2
_geom_torsion_site_symmetry_3
_geom_torsion_site_symmetry_4
_geom_torsion_publ_flag
C6A C1A C2A C3A -1.0(8) . . . . ?
C7A C1A C2A C3A 179.6(5) . . . . ?
C1A C2A C3A C4A 0.7(9) . . . . ?
C2A C3A C4A C5A 0.6(8) . . . . ?
C2A C3A C4A C12A -177.6(5) . . . . ?
C3A C4A C5A C6A -1.5(8) . . . . ?
C12A C4A C5A C6A 176.7(5) . . . . ?
C4A C5A C6A C1A 1.2(9) . . . . ?
C2A C1A C6A C5A 0.1(8) . . . . ?
C7A C1A C6A C5A 179.4(5) . . . . ?
C2A C1A C7A C8A -177.4(6) . . . . ?
C6A C1A C7A C8A 3.3(10) . . . . ?
C1A C7A C8A C9A -177.6(6) . . . . ?
C7A C8A C9A O1A -1.7(10) . . . . ?
C7A C8A C9A O2A 178.5(6) . . . . ?
C5A C4A C12A C13A 148.3(6) . . . . ?
C3A C4A C12A C13A -33.6(8) . . . . ?
C5A C4A C12A C17A -32.0(8) . . . . ?
C3A C4A C12A C17A 146.1(6) . . . . ?
C17A C12A C13A C14A -0.3(9) . . . . ?
C4A C12A C13A C14A 179.3(5) . . . . ?
C12A C13A C14A C15A -1.0(9) . . . . ?
C13A C14A C15A C16A 1.1(9) . . . . ?
C13A C14A C15A N1A -176.8(5) . . . . ?
C14A C15A C16A C17A 0.1(9) . . . . ?
N1A C15A C16A C17A 178.0(5) . . . . ?
C15A C16A C17A C12A -1.5(9) . . . . ?
C13A C12A C17A C16A 1.6(9) . . . . ?
C4A C12A C17A C16A -178.1(5) . . . . ?
C16A C15A N1A C19A -151.5(6) . . . . ?
C14A C15A N1A C19A 26.4(8) . . . . ?
C16A C15A N1A C25A 32.5(8) . . . . ?
C14A C15A N1A C25A -149.6(5) . . . . ?
C15A N1A C19A C20A 50.5(8) . . . . ?
C25A N1A C19A C20A -133.4(6) . . . . ?
C15A N1A C19A C24A -129.5(6) . . . . ?
C25A N1A C19A C24A 46.6(8) . . . . ?
C24A C19A C20A C21A 0.7(8) . . . . ?
N1A C19A C20A C21A -179.3(5) . . . . ?
C19A C20A C21A C22A 0.0(9) . . . . ?
C20A C21A C22A C23A -0.4(9) . . . . ?
C21A C22A C23A C24A 0.2(8) . . . . ?
C22A C23A C24A C19A 0.5(9) . . . . ?
C20A C19A C24A C23A -0.9(8) . . . . ?
N1A C19A C24A C23A 179.1(5) . . . . ?
C19A N1A C25A C30A -145.6(5) . . . . ?
C15A N1A C25A C30A 30.3(8) . . . . ?
C19A N1A C25A C26A 34.4(7) . . . . ?
C15A N1A C25A C26A -149.6(5) . . . . ?
C30A C25A C26A C27A 0.3(8) . . . . ?
N1A C25A C26A C27A -179.8(5) . . . . ?
C25A C26A C27A C28A -0.5(8) . . . . ?
C26A C27A C28A C29A 0.6(9) . . . . ?
C27A C28A C29A C30A -0.4(9) . . . . ?
C26A C25A C30A C29A -0.1(8) . . . . ?
N1A C25A C30A C29A 179.9(5) . . . . ?
C28A C29A C30A C25A 0.2(8) . . . . ?
O1A C9A O2A C10A 2.8(9) . . . . ?
C8A C9A O2A C10A -177.3(5) . . . . ?
C11A C10A O2A C9A 175.4(5) . . . . ?
C6B C1B C2B C3B 0.2(9) . . . . ?
C7B C1B C2B C3B 176.9(5) . . . . ?
C1B C2B C3B C4B -0.9(9) . . . . ?
C2B C3B C4B C5B 1.7(9) . . . . ?
C2B C3B C4B C12B -177.7(5) . . . . ?
C3B C4B C5B C6B -1.8(9) . . . . ?
C12B C4B C5B C6B 177.6(5) . . . . ?
C4B C5B C6B C1B 1.1(9) . . . . ?
C2B C1B C6B C5B -0.3(9) . . . . ?
C7B C1B C6B C5B -176.9(5) . . . . ?
C6B C1B C7B C8B -2.8(10) . . . . ?
C2B C1B C7B C8B -179.3(6) . . . . ?
C1B C7B C8B C9B 177.2(6) . . . . ?
C7B C8B C9B O1B 3.0(10) . . . . ?
C7B C8B C9B O2B -175.6(5) . . . . ?
C3B C4B C12B C17B 150.1(6) . . . . ?
C5B C4B C12B C17B -29.3(8) . . . . ?
C3B C4B C12B C13B -27.6(8) . . . . ?
C5B C4B C12B C13B 153.0(6) . . . . ?
C17B C12B C13B C14B 0.1(8) . . . . ?
C4B C12B C13B C14B 177.9(5) . . . . ?
C12B C13B C14B C15B -1.9(9) . . . . ?
C13B C14B C15B C16B 1.6(8) . . . . ?
C13B C14B C15B N1B -176.7(5) . . . . ?
C14B C15B C16B C17B 0.4(8) . . . . ?
N1B C15B C16B C17B 178.7(5) . . . . ?
C15B C16B C17B C12B -2.3(8) . . . . ?
C13B C12B C17B C16B 2.0(8) . . . . ?
C4B C12B C17B C16B -175.9(5) . . . . ?
C14B C15B N1B C25B -151.6(6) . . . . ?
C16B C15B N1B C25B 30.2(8) . . . . ?
C14B C15B N1B C19B 30.3(8) . . . . ?
C16B C15B N1B C19B -147.9(5) . . . . ?
C15B N1B C19B C20B 50.8(9) . . . . ?
C25B N1B C19B C20B -127.4(6) . . . . ?
C15B N1B C19B C24B -131.3(6) . . . . ?
C25B N1B C19B C24B 50.5(8) . . . . ?
C24B C19B C20B C21B -1.2(10) . . . . ?
N1B C19B C20B C21B 176.7(6) . . . . ?
C19B C20B C21B C22B -0.6(11) . . . . ?
C20B C21B C22B C23B 2.1(11) . . . . ?
C21B C22B C23B C24B -1.6(10) . . . . ?
C22B C23B C24B C19B -0.2(10) . . . . ?
C20B C19B C24B C23B 1.7(10) . . . . ?
N1B C19B C24B C23B -176.3(6) . . . . ?
C15B N1B C25B C26B -141.5(5) . . . . ?
C19B N1B C25B C26B 36.7(7) . . . . ?
C15B N1B C25B C30B 38.3(8) . . . . ?
C19B N1B C25B C30B -143.5(5) . . . . ?
C30B C25B C26B C27B 2.5(8) . . . . ?
N1B C25B C26B C27B -177.7(5) . . . . ?
C25B C26B C27B C28B -2.4(8) . . . . ?
C26B C27B C28B C29B 1.0(8) . . . . ?
C27B C28B C29B C30B 0.3(8) . . . . ?
C26B C25B C30B C29B -1.1(7) . . . . ?
N1B C25B C30B C29B 179.1(5) . . . . ?
C28B C29B C30B C25B -0.2(8) . . . . ?
O1B C9B O2B C10B -0.2(8) . . . . ?
C8B C9B O2B C10B 178.4(5) . . . . ?
C11B C10B O2B C9B -173.0(5) . . . . ?
C6C C1C C2C C3C -0.5(8) . . . . ?
C7C C1C C2C C3C 177.3(5) . . . . ?
C1C C2C C3C C4C -1.5(9) . . . . ?
C2C C3C C4C C5C 2.3(8) . . . . ?
C2C C3C C4C C12C -177.7(5) . . . . ?
C3C C4C C5C C6C -1.2(8) . . . . ?
C12C C4C C5C C6C 178.9(5) . . . . ?
C4C C5C C6C C1C -0.8(9) . . . . ?
C2C C1C C6C C5C 1.7(8) . . . . ?
C7C C1C C6C C5C -176.1(5) . . . . ?
C6C C1C C7C C8C -3.9(9) . . . . ?
C2C C1C C7C C8C 178.3(6) . . . . ?
C1C C7C C8C C9C 176.5(5) . . . . ?
C7C C8C C9C O1C 1.6(9) . . . . ?
C7C C8C C9C O2C -176.5(5) . . . . ?
C5C C4C C12C C13C 146.7(6) . . . . ?
C3C C4C C12C C13C -33.2(8) . . . . ?
C5C C4C C12C C17C -33.2(8) . . . . ?
C3C C4C C12C C17C 146.9(6) . . . . ?
C17C C12C C13C C14C -0.4(9) . . . . ?
C4C C12C C13C C14C 179.7(5) . . . . ?
C12C C13C C14C C15C -0.8(9) . . . . ?
C13C C14C C15C C16C 0.8(9) . . . . ?
C13C C14C C15C N1C -177.2(5) . . . . ?
C14C C15C C16C C17C 0.4(8) . . . . ?
N1C C15C C16C C17C 178.4(5) . . . . ?
C15C C16C C17C C12C -1.6(8) . . . . ?
C13C C12C C17C C16C 1.7(8) . . . . ?
C4C C12C C17C C16C -178.5(5) . . . . ?
C16C C15C N1C C19C -139.0(6) . . . . ?
C14C C15C N1C C19C 39.0(8) . . . . ?
C16C C15C N1C C25C 30.1(8) . . . . ?
C14C C15C N1C C25C -151.9(5) . . . . ?
C25C N1C C19C C20C -119.3(6) . . . . ?
C15C N1C C19C C20C 50.1(8) . . . . ?
C25C N1C C19C C24C 60.6(8) . . . . ?
C15C N1C C19C C24C -130.0(6) . . . . ?
C24C C19C C20C C21C 0.5(9) . . . . ?
N1C C19C C20C C21C -179.6(6) . . . . ?
C19C C20C C21C C22C -0.2(10) . . . . ?
C20C C21C C22C C23C -0.2(10) . . . . ?
C21C C22C C23C C24C 0.2(9) . . . . ?
C22C C23C C24C C19C 0.1(9) . . . . ?
C20C C19C C24C C23C -0.5(9) . . . . ?
N1C C19C C24C C23C 179.7(5) . . . . ?
C19C N1C C25C C26C 21.8(8) . . . . ?
C15C N1C C25C C26C -147.1(5) . . . . ?
C19C N1C C25C C30C -157.1(5) . . . . ?
C15C N1C C25C C30C 34.0(8) . . . . ?
C30C C25C C26C C27C -1.8(8) . . . . ?
N1C C25C C26C C27C 179.3(5) . . . . ?
C25C C26C C27C C28C -0.6(8) . . . . ?
C26C C27C C28C C29C 2.2(8) . . . . ?
C27C C28C C29C C30C -1.3(9) . . . . ?
C28C C29C C30C C25C -1.1(9) . . . . ?
C26C C25C C30C C29C 2.6(8) . . . . ?
N1C C25C C30C C29C -178.5(5) . . . . ?
O1C C9C O2C C10C 0.2(8) . . . . ?
C8C C9C O2C C10C 178.4(5) . . . . ?
C11C C10C O2C C9C -176.2(5) . . . . ?
C6D C1D C2D C3D -0.7(8) . . . . ?
C7D C1D C2D C3D 178.6(5) . . . . ?
C1D C2D C3D C4D -1.7(9) . . . . ?
C2D C3D C4D C5D 3.6(8) . . . . ?
C2D C3D C4D C12D -176.8(5) . . . . ?
C3D C4D C5D C6D -3.1(9) . . . . ?
C12D C4D C5D C6D 177.3(6) . . . . ?
C4D C5D C6D C1D 0.8(9) . . . . ?
C2D C1D C6D C5D 1.1(9) . . . . ?
C7D C1D C6D C5D -178.1(6) . . . . ?
C6D C1D C7D C8D 1.0(10) . . . . ?
C2D C1D C7D C8D -178.3(6) . . . . ?
C1D C7D C8D C9D -176.1(6) . . . . ?
C7D C8D C9D O1D -2.7(9) . . . . ?
C7D C8D C9D O2D 176.8(5) . . . . ?
C3D C4D C12D C17D 146.2(6) . . . . ?
C5D C4D C12D C17D -34.2(8) . . . . ?
C3D C4D C12D C13D -32.6(8) . . . . ?
C5D C4D C12D C13D 146.9(6) . . . . ?
C17D C12D C13D C14D -0.6(8) . . . . ?
C4D C12D C13D C14D 178.3(5) . . . . ?
C12D C13D C14D C15D -0.9(9) . . . . ?
C13D C14D C15D N1D -178.3(5) . . . . ?
C13D C14D C15D C16D 1.6(8) . . . . ?
C14D C15D C16D C17D -0.7(8) . . . . ?
N1D C15D C16D C17D 179.1(5) . . . . ?
C15D C16D C17D C12D -0.8(8) . . . . ?
C13D C12D C17D C16D 1.5(8) . . . . ?
C4D C12D C17D C16D -177.4(5) . . . . ?
C14D C15D N1D C25D -147.0(6) . . . . ?
C16D C15D N1D C25D 33.2(8) . . . . ?
C14D C15D N1D C19D 24.3(8) . . . . ?
C16D C15D N1D C19D -155.6(5) . . . . ?
C15D N1D C19D C20D 48.2(8) . . . . ?
C25D N1D C19D C20D -140.1(6) . . . . ?
C15D N1D C19D C24D -132.1(6) . . . . ?
C25D N1D C19D C24D 39.6(8) . . . . ?
C24D C19D C20D C21D 1.6(9) . . . . ?
N1D C19D C20D C21D -178.7(6) . . . . ?
C19D C20D C21D C22D -2.0(10) . . . . ?
C20D C21D C22D C23D 1.5(10) . . . . ?
C21D C22D C23D C24D -0.5(10) . . . . ?
C20D C19D C24D C23D -0.6(9) . . . . ?
N1D C19D C24D C23D 179.7(5) . . . . ?
C22D C23D C24D C19D 0.0(9) . . . . ?
C15D N1D C25D C26D -148.2(5) . . . . ?
C19D N1D C25D C26D 40.4(7) . . . . ?
C15D N1D C25D C30D 32.7(8) . . . . ?
C19D N1D C25D C30D -138.6(5) . . . . ?
C30D C25D C26D C27D 1.0(8) . . . . ?
N1D C25D C26D C27D -178.0(5) . . . . ?
C25D C26D C27D C28D -1.3(8) . . . . ?
C26D C27D C28D C29D 0.8(9) . . . . ?
C27D C28D C29D C30D 0.0(9) . . . . ?
C28D C29D C30D C25D -0.3(8) . . . . ?
C26D C25D C30D C29D -0.2(8) . . . . ?
N1D C25D C30D C29D 178.8(5) . . . . ?
O1D C9D O2D C10D 2.4(8) . . . . ?
C8D C9D O2D C10D -177.2(5) . . . . ?
C11D C10D O2D C9D 175.9(5) . . . . ?
